data_4115237
loop_
_publ_author_name
'Rui Tamura'
'Daisuke Fujimoto'
'Zsolt Lepp'
'Kentaro Misaki'
'Hideyuki Miura'
'Hiroki Takahashi'
'Takanori Ushio'
'Tadashi Nakai'
'Ken Hirotsu'

_publ_section_title
;
 Mechanism of Preferential Enrichment, an Unusual Enantiomeric Resolution
 Phenomenon Caused by Polymorphic Transition during Crystallization of
 Mixed Crystals Composed of Two Enantiomers
;
_journal_name_full 'Journal of the American Chemical Society'
_journal_page_first 13139
_journal_page_last 13153
_journal_paper_doi 10.1021/ja020454r
_journal_volume 124
_journal_year 2002
_chemical_formula_moiety 'C24 H35 N3 O9 S '
_chemical_formula_sum 'C24 H35 N3 O9 S'
_chemical_formula_weight 541.62
_space_group_IT_number 2
_symmetry_cell_setting triclinic
_symmetry_Int_Tables_number 2
_symmetry_space_group_name_Hall '-P 1'
_symmetry_space_group_name_H-M 'P -1'
_cell_angle_alpha 100.57(2)
_cell_angle_beta 103.63(1)
_cell_angle_gamma 80.88(1)
_cell_formula_units_Z 2
_cell_length_a 9.337(2)
_cell_length_b 16.2932(7)
_cell_length_c 9.338(3)
_cell_measurement_reflns_used 25
_cell_measurement_temperature 296.1
_cell_measurement_theta_max 42.3
_cell_measurement_theta_min 15.1
_cell_volume 1347.2(5)
_computing_cell_refinement UNKNOWN
_computing_data_collection UNKNOWN
_computing_data_reduction CrystalStructure
_computing_publication_material 'CrystalStructure Ver. 2.00'
_computing_structure_refinement CRYSTALS
_computing_structure_solution SIR92
_diffrn_measured_fraction_theta_full 0.8237
_diffrn_measured_fraction_theta_max 0.8237
_diffrn_measurement_device_type CAD4
_diffrn_measurement_method \w-2\q
_diffrn_radiation_type 'Cu K\a'
_diffrn_radiation_wavelength 1.5418
_diffrn_reflns_av_R_equivalents 0.086
_diffrn_reflns_limit_h_max 11
_diffrn_reflns_limit_h_min -11
_diffrn_reflns_limit_k_max 0
_diffrn_reflns_limit_k_min -19
_diffrn_reflns_limit_l_max 11
_diffrn_reflns_limit_l_min -11
_diffrn_reflns_number 4132
_diffrn_reflns_theta_full 67.93
_diffrn_reflns_theta_max 67.93
_diffrn_standards_decay_% -1.54
_diffrn_standards_interval_count 7200
_diffrn_standards_number 3
_exptl_absorpt_coefficient_mu 1.546
_exptl_absorpt_correction_T_max 0.895
_exptl_absorpt_correction_T_min 0.686
_exptl_absorpt_correction_type
;
\y scans (North,Phillips & Matthews, 1968)
;
_exptl_absorpt_process_details '(North, Phillips & Mathews, 1968)'
_exptl_crystal_colour yellow
_exptl_crystal_density_diffrn 1.335
_exptl_crystal_description prism
_exptl_crystal_size_max 0.32
_exptl_crystal_size_mid 0.07
_exptl_crystal_size_min 0.07
_refine_diff_density_max 0.47
_refine_diff_density_min -0.34
_refine_ls_extinction_method none
_refine_ls_goodness_of_fit_ref 1.143
_refine_ls_hydrogen_treatment refall
_refine_ls_number_parameters 366
_refine_ls_number_reflns 1476
_refine_ls_R_factor_gt 0.0650
_refine_ls_shift/su_max 0.0020
_refine_ls_structure_factor_coef F
_refine_ls_weighting_details 'w = 1/[0.005Fo^2^ + 1.000\s^2^(Fo)]'
_refine_ls_weighting_scheme calc
_refine_ls_wR_factor_ref 0.0890
_reflns_number_gt 1476
_reflns_number_total 4031
_reflns_threshold_expression F^2^>2.0\s(F^2^)
_cod_data_source_file ja020454r_3.cif
_cod_data_source_block '_NNMe3OPr'
_cod_original_cell_volume 1347.2(4)
_cod_original_sg_symbol_H-M 'P -1 '
_cod_original_formula_sum 'C24 H35 N3 O9 S '
_cod_database_code 4115237

loop_
_symmetry_equiv_pos_as_xyz
x,y,z
-x,-y,-z

loop_
_atom_site_label
_atom_site_type_symbol
_atom_site_fract_x
_atom_site_fract_y
_atom_site_fract_z
_atom_site_U_iso_or_equiv
_atom_site_adp_type
_atom_site_occupancy
_atom_site_symmetry_multiplicity
_atom_site_calc_flag
S1 S 0.3020(3) 0.3340(2) 0.4319(3) 0.0594(8) Uani 1.00 1 d
O1 O 0.5606(8) 0.1667(5) 0.0942(8) 0.074(2) Uani 1.00 1 d
O2 O 0.476(1) 0.1858(7) -0.290(1) 0.119(4) Uani 1.00 1 d
O3 O 0.2202(6) 0.2331(4) -0.1444(7) 0.059(2) Uani 1.00 1 d
O4 O -0.3450(6) 0.5197(4) -0.0681(6) 0.052(2) Uani 1.00 1 d
O5 O 0.1986(9) 0.3820(5) 0.512(1) 0.106(3) Uani 1.00 1 d
O6 O 0.4425(8) 0.3123(5) 0.5316(9) 0.099(3) Uani 1.00 1 d
O7 O 0.314(1) 0.3677(7) 0.306(1) 0.144(5) Uani 1.00 1 d
O8 O -0.017(1) -0.0170(6) 0.262(1) 0.143(5) Uani 1.00 1 d
O9 O 0.126(1) -0.0449(7) 0.100(1) 0.143(4) Uani 1.00 1 d
N1 N -0.3456(7) 0.4078(5) -0.2578(8) 0.050(2) Uani 1.00 1 d
N2 N -0.7868(8) 0.6182(5) -0.2609(7) 0.048(2) Uani 1.00 1 d
N3 N 0.075(1) -0.0004(8) 0.201(2) 0.107(5) Uani 1.00 1 d
C1 C 0.661(2) 0.064(1) 0.436(2) 0.146(8) Uani 1.00 1 d
C2 C 0.646(2) 0.1300(9) 0.339(1) 0.099(5) Uani 1.00 1 d
C3 C 0.595(1) 0.0996(7) 0.176(1) 0.080(4) Uani 1.00 1 d
C4 C 0.515(1) 0.1386(7) -0.060(1) 0.073(3) Uani 1.00 1 d
C5 C 0.488(1) 0.2173(7) -0.139(1) 0.085(4) Uani 1.00 1 d
C6 C 0.3494(9) 0.2760(6) -0.110(1) 0.058(3) Uani 1.00 1 d
C7 C 0.086(1) 0.2814(6) -0.1624(9) 0.048(3) Uani 1.00 1 d
C8 C 0.0615(9) 0.3667(5) -0.1214(9) 0.046(2) Uani 1.00 1 d
C9 C -0.0782(9) 0.4096(5) -0.1495(9) 0.044(2) Uani 1.00 1 d
C10 C -0.2019(9) 0.3671(5) -0.2190(9) 0.043(2) Uani 1.00 1 d
C11 C -0.1782(9) 0.2805(6) -0.257(1) 0.053(3) Uani 1.00 1 d
C12 C -0.037(1) 0.2374(6) -0.230(1) 0.056(3) Uani 1.00 1 d
C13 C -0.4061(9) 0.4815(5) -0.1856(9) 0.045(3) Uani 1.00 1 d
C14 C -0.561(1) 0.5099(6) -0.266(1) 0.062(3) Uani 1.00 1 d
C15 C -0.6240(9) 0.5921(6) -0.193(1) 0.050(3) Uani 1.00 1 d
C16 C -0.834(1) 0.7005(7) -0.171(1) 0.075(3) Uani 1.00 1 d
C17 C -0.880(1) 0.5543(7) -0.251(1) 0.066(3) Uani 1.00 1 d
C18 C -0.806(1) 0.6276(8) -0.419(1) 0.074(3) Uani 1.00 1 d
C19 C 0.2337(9) 0.2360(6) 0.362(1) 0.049(3) Uani 1.00 1 d
C20 C 0.171(1) 0.2000(6) 0.451(1) 0.058(3) Uani 1.00 1 d
C21 C 0.118(1) 0.1220(8) 0.397(1) 0.076(4) Uani 1.00 1 d
C22 C 0.126(1) 0.0833(7) 0.257(1) 0.072(4) Uani 1.00 1 d
C23 C 0.183(1) 0.1186(7) 0.163(1) 0.082(4) Uani 1.00 1 d
C24 C 0.235(1) 0.1976(7) 0.218(1) 0.066(3) Uani 1.00 1 d
H1 H 0.721(2) 0.014(1) 0.400(2) 0.178(9) Uiso 1.00 1 c
H2 H 0.695(2) 0.079(1) 0.537(2) 0.178(9) Uiso 1.00 1 c
H3 H 0.561(2) 0.045(1) 0.421(2) 0.178(9) Uiso 1.00 1 c
H4 H 0.586(2) 0.1790(9) 0.373(1) 0.117(5) Uiso 1.00 1 c
H5 H 0.747(2) 0.1480(9) 0.352(1) 0.117(5) Uiso 1.00 1 c
H6 H 0.502(1) 0.0725(7) 0.168(1) 0.094(4) Uiso 1.00 1 c
H7 H 0.663(1) 0.0547(7) 0.141(1) 0.094(4) Uiso 1.00 1 c
H8 H 0.580(1) 0.2551(7) -0.105(1) 0.089(4) Uiso 1.00 1 c
H9 H 0.3321(9) 0.3213(6) -0.163(1) 0.068(3) Uiso 1.00 1 c
H10 H 0.3686(9) 0.2976(6) -0.004(1) 0.068(3) Uiso 1.00 1 c
H11 H 0.1439(9) 0.3986(5) -0.0717(9) 0.051(3) Uiso 1.00 1 c
H12 H -0.0935(9) 0.4697(5) -0.1186(9) 0.052(3) Uiso 1.00 1 c
H13 H -0.2600(9) 0.2461(6) -0.304(1) 0.060(3) Uiso 1.00 1 c
H14 H -0.022(1) 0.1771(6) -0.258(1) 0.064(3) Uiso 1.00 1 c
H15 H -0.4102(7) 0.3812(5) -0.3461(8) 0.055(2) Uiso 1.00 1 c
H16 H -0.560(1) 0.5111(6) -0.367(1) 0.068(3) Uiso 1.00 1 c
H17 H -0.624(1) 0.4673(6) -0.265(1) 0.068(3) Uiso 1.00 1 c
H18 H -0.5659(9) 0.6351(6) -0.204(1) 0.058(3) Uiso 1.00 1 c
H19 H -0.6107(9) 0.5920(6) -0.089(1) 0.058(3) Uiso 1.00 1 c
H20 H -0.820(1) 0.6964(7) -0.069(1) 0.084(4) Uiso 1.00 1 c
H21 H -0.776(1) 0.7423(7) -0.180(1) 0.085(4) Uiso 1.00 1 c
H22 H -0.936(1) 0.7193(7) -0.209(1) 0.084(4) Uiso 1.00 1 c
H23 H -0.871(1) 0.5465(7) -0.149(1) 0.079(4) Uiso 1.00 1 c
H24 H -0.982(1) 0.5695(7) -0.292(1) 0.079(4) Uiso 1.00 1 c
H25 H -0.849(1) 0.5002(7) -0.304(1) 0.079(4) Uiso 1.00 1 c
H26 H -0.906(1) 0.6425(8) -0.466(1) 0.088(4) Uiso 1.00 1 c
H27 H -0.747(1) 0.6676(8) -0.433(1) 0.088(4) Uiso 1.00 1 c
H28 H -0.772(1) 0.5736(8) -0.477(1) 0.088(4) Uiso 1.00 1 c
H29 H 0.167(1) 0.2271(6) 0.555(1) 0.067(3) Uiso 1.00 1 c
H30 H 0.077(1) 0.0939(8) 0.456(1) 0.093(4) Uiso 1.00 1 c
H31 H 0.190(1) 0.0898(7) 0.064(1) 0.092(4) Uiso 1.00 1 c
H32 H 0.273(1) 0.2248(7) 0.153(1) 0.078(4) Uiso 1.00 1 c

loop_
_atom_site_aniso_label
_atom_site_aniso_U_11
_atom_site_aniso_U_22
_atom_site_aniso_U_33
_atom_site_aniso_U_12
_atom_site_aniso_U_13
_atom_site_aniso_U_23
S1 0.046(1) 0.053(2) 0.071(2) -0.013(1) 0.001(1) 0.000(1)
O1 0.068(4) 0.067(5) 0.083(5) 0.014(4) 0.010(4) 0.027(4)
O2 0.097(6) 0.119(8) 0.118(8) 0.022(5) 0.010(5) 0.006(6)
O3 0.039(3) 0.043(4) 0.080(4) 0.013(3) 0.002(3) 0.005(3)
O4 0.038(3) 0.057(4) 0.052(4) -0.004(3) -0.002(3) -0.001(3)
O5 0.062(5) 0.086(6) 0.150(8) -0.006(5) 0.025(5) -0.037(6)
O6 0.056(4) 0.064(5) 0.137(7) -0.008(4) -0.035(4) -0.016(4)
O7 0.23(1) 0.114(9) 0.115(7) -0.10(1) 0.029(8) 0.029(6)
O8 0.106(8) 0.070(7) 0.25(1) -0.022(6) 0.046(9) 0.001(8)
O9 0.097(7) 0.085(7) 0.20(1) 0.003(6) 0.020(8) -0.062(8)
N1 0.033(4) 0.052(4) 0.053(4) 0.001(3) 0.000(3) -0.006(3)
N2 0.040(4) 0.052(5) 0.046(5) 0.004(3) -0.001(3) 0.015(3)
N3 0.067(7) 0.076(8) 0.17(1) -0.021(7) -0.006(8) 0.024(9)
C1 0.19(2) 0.12(1) 0.13(1) 0.03(1) 0.04(1) 0.07(1)
C2 0.11(1) 0.090(9) 0.10(1) 0.017(8) 0.028(8) 0.023(8)
C3 0.080(8) 0.070(7) 0.086(8) 0.025(6) 0.023(6) 0.025(7)
C4 0.066(6) 0.070(7) 0.068(7) 0.029(5) 0.006(5) 0.017(6)
C5 0.11(1) 0.074(7) 0.035(6) 0.044(7) -0.006(5) 0.002(5)
C6 0.041(5) 0.055(6) 0.075(7) 0.002(4) 0.015(4) 0.009(5)
C7 0.043(5) 0.047(5) 0.052(5) -0.003(4) 0.006(4) 0.007(4)
C8 0.035(5) 0.033(5) 0.060(5) -0.001(4) 0.001(4) -0.004(4)
C9 0.043(5) 0.034(5) 0.054(5) -0.006(4) 0.011(4) 0.001(4)
C10 0.041(5) 0.038(5) 0.043(5) -0.001(4) 0.005(4) -0.003(4)
C11 0.042(5) 0.042(6) 0.065(6) -0.005(4) 0.003(4) -0.004(4)
C12 0.060(6) 0.038(5) 0.061(6) -0.006(5) 0.001(5) 0.005(4)
C13 0.029(4) 0.047(6) 0.057(6) -0.000(4) 0.010(4) 0.008(4)
C14 0.040(5) 0.056(6) 0.073(7) 0.002(4) 0.000(5) -0.011(5)
C15 0.035(4) 0.047(5) 0.062(6) 0.001(4) 0.003(4) 0.015(4)
C16 0.060(6) 0.068(7) 0.084(8) 0.017(5) 0.008(6) 0.008(6)
C17 0.040(5) 0.075(7) 0.083(7) -0.016(5) 0.009(5) 0.013(5)
C18 0.053(6) 0.100(8) 0.066(7) 0.018(5) 0.005(5) 0.040(6)
C19 0.039(5) 0.051(6) 0.051(6) -0.009(4) -0.001(4) 0.006(5)
C20 0.046(5) 0.065(6) 0.056(6) -0.011(5) -0.003(4) 0.009(5)
C21 0.059(6) 0.067(7) 0.11(1) -0.018(6) 0.007(6) 0.031(7)
C22 0.047(6) 0.061(7) 0.099(9) -0.012(5) 0.001(6) -0.000(7)
C23 0.061(6) 0.077(8) 0.092(9) -0.017(6) 0.012(6) -0.028(7)
C24 0.049(5) 0.077(8) 0.069(7) -0.010(5) 0.006(5) 0.005(6)

loop_
_atom_type_symbol
_atom_type_description
_atom_type_scat_dispersion_real
_atom_type_scat_dispersion_imag
_atom_type_scat_source
C C 0.031 0.018
;
International Tables for Crystallography
(1992, Vol. C, Tables 4.2.6.8 and 6.1.1.4)
;
H H 0.000 0.000
;
International Tables for Crystallography
(1992, Vol. C, Table 6.1.1.4)
;
N N 0.049 0.032
;
International Tables for Crystallography
(1992, Vol. C, Tables 4.2.6.8 and 6.1.1.4)
;
O O 0.073 0.053
;
International Tables for Crystallography
(1992, Vol. C, Tables 4.2.6.8 and 6.1.1.4)
;
S S 0.364 0.702
;
International Tables for Crystallography
(1992, Vol. C, Tables 4.2.6.8 and 6.1.1.4)
;

loop_
_geom_angle_atom_site_label_1
_geom_angle_atom_site_label_2
_geom_angle_atom_site_label_3
_geom_angle
_geom_angle_publ_flag
O5 S1 O6 110.9(5) yes
O5 S1 O7 114.5(7) yes
O6 S1 O7 114.7(7) yes
O5 S1 C19 105.7(4) yes
O6 S1 C19 103.5(4) yes
O7 S1 C19 106.4(5) yes
C3 O1 C4 111.6(8) yes
C6 O3 C7 117.1(6) yes
C10 N1 C13 127.2(6) yes
C10 N1 H15 116.5(4) no
C13 N1 H15 116.3(4) no
C15 N2 C16 107.3(6) yes
C15 N2 C17 110.4(7) yes
C16 N2 C17 109.1(7) yes
C15 N2 C18 110.8(7) yes
C16 N2 C18 110.4(8) yes
C17 N2 C18 108.9(7) yes
O8 N3 O9 127.0(13) yes
O8 N3 C22 115.0(15) yes
O9 N3 C22 117.9(12) yes
C2 C1 H1 110.0(9) no
C2 C1 H2 117.6(9) no
H1 C1 H2 109.832 no
C2 C1 H3 107.7(9) no
H1 C1 H3 103.176 no
H2 C1 H3 107.499 no
C1 C2 C3 113.9(12) yes
C1 C2 H4 110.4(9) no
C3 C2 H4 112.4(8) no
C1 C2 H5 107.4(10) no
C3 C2 H5 107.0(7) no
H4 C2 H5 105.078 no
O1 C3 C2 111.0(10) yes
O1 C3 H6 110.2(6) no
C2 C3 H6 105.3(7) no
O1 C3 H7 114.1(6) no
C2 C3 H7 111.5(8) no
H6 C3 H7 104.212 no
O1 C4 C5 106.8(8) yes
O2 C5 C4 105.1(10) yes
O2 C5 C6 111.7(9) yes
C4 C5 C6 112.4(10) yes
O2 C5 H8 107.7(7) no
C4 C5 H8 113.0(6) no
C6 C5 H8 106.8(6) no
O3 C6 C5 112.5(8) yes
O3 C6 H9 110.2(4) no
C5 C6 H9 111.1(6) no
O3 C6 H10 107.6(5) no
C5 C6 H10 106.7(5) no
H9 C6 H10 108.536 no
O3 C7 C8 126.0(7) yes
O3 C7 C12 115.3(8) yes
C8 C7 C12 118.6(8) yes
C7 C8 C9 121.3(7) yes
C7 C8 H11 120.6(5) no
C9 C8 H11 118.1(5) no
C8 C9 C10 120.9(8) yes
C8 C9 H12 120.3(5) no
C10 C9 H12 118.8(5) no
N1 C10 C9 123.5(8) yes
N1 C10 C11 118.6(6) yes
C9 C10 C11 117.9(8) yes
C10 C11 C12 121.2(7) yes
C10 C11 H13 122.6(5) no
C12 C11 H13 116.2(5) no
C7 C12 C11 120.0(8) yes
C7 C12 H14 119.5(6) no
C11 C12 H14 120.5(5) no
O4 C13 N1 124.8(8) yes
O4 C13 C14 122.7(8) yes
N1 C13 C14 112.4(7) yes
C13 C14 C15 112.9(7) yes
C13 C14 H16 109.1(5) no
C15 C14 H16 111.4(6) no
C13 C14 H17 107.6(5) no
C15 C14 H17 108.5(5) no
H16 C14 H17 107.036 no
N2 C15 C14 114.4(6) yes
N2 C15 H18 108.0(4) no
C14 C15 H18 107.5(5) no
N2 C15 H19 110.2(4) no
C14 C15 H19 110.0(6) no
H18 C15 H19 106.367 no
N2 C16 H20 112.0(5) no
N2 C16 H21 109.2(5) no
H20 C16 H21 108.682 no
N2 C16 H22 110.4(5) no
H20 C16 H22 108.695 no
H21 C16 H22 107.755 no
N2 C17 H23 111.6(4) no
N2 C17 H24 111.6(5) no
H23 C17 H24 108.241 no
N2 C17 H25 110.3(5) no
H23 C17 H25 106.876 no
H24 C17 H25 107.943 no
N2 C18 H26 113.8(5) no
N2 C18 H27 112.9(5) no
H26 C18 H27 108.379 no
N2 C18 H28 110.1(6) no
H26 C18 H28 106.106 no
H27 C18 H28 104.966 no
S1 C19 C20 119.1(7) yes
S1 C19 C24 121.1(7) yes
C20 C19 C24 119.7(8) yes
C19 C20 C21 119.4(10) yes
C19 C20 H29 121.4(5) no
C21 C20 H29 119.2(7) no
C20 C21 C22 120.1(10) yes
C20 C21 H30 122.4(7) no
C22 C21 H30 117.5(6) no
N3 C22 C21 120.2(12) yes
N3 C22 C23 117.5(12) yes
C21 C22 C23 122.2(9) yes
C22 C23 C24 117.0(10) yes
C22 C23 H31 121.3(6) no
C24 C23 H31 121.6(7) no
C19 C24 C23 121.4(10) yes
C19 C24 H32 119.7(5) no
C23 C24 H32 118.9(7) no

loop_
_geom_bond_atom_site_label_1
_geom_bond_atom_site_label_2
_geom_bond_distance
_geom_bond_publ_flag
S1 O5 1.413(9) yes
S1 O6 1.453(7) yes
S1 O7 1.420(8) yes
S1 C19 1.768(8) yes
O1 C3 1.401(12) yes
O1 C4 1.414(12) yes
O2 C5 1.388(14) yes
O3 C6 1.431(9) yes
O3 C7 1.365(12) yes
O4 C13 1.218(9) yes
O8 N3 1.223(14) yes
O9 N3 1.229(17) yes
N1 C10 1.396(12) yes
N1 C13 1.372(12) yes
N1 H15 0.975 no
N2 C15 1.527(11) yes
N2 C16 1.505(14) yes
N2 C17 1.489(9) yes
N2 C18 1.475(12) yes
N3 C22 1.479(16) yes
C1 C2 1.500(17) yes
C1 H1 0.976 no
C1 H2 0.919 no
C1 H3 1.004 no
C2 C3 1.495(16) yes
C2 H4 0.948 no
C2 H5 1.006 no
C3 H6 1.010 no
C3 H7 0.955 no
C4 C5 1.555(16) yes
C5 C6 1.530(16) yes
C5 H8 1.090 no
C6 H9 0.934 no
C6 H10 0.977 no
C7 C8 1.369(13) yes
C7 C12 1.41(1) yes
C8 C9 1.369(13) yes
C8 H11 0.973 no
C9 C10 1.403(9) yes
C9 H12 0.966 no
C10 C11 1.386(13) yes
C11 C12 1.378(14) yes
C11 H13 0.989 no
C12 H14 0.966 no
C13 C14 1.504(13) yes
C14 C15 1.484(14) yes
C14 H16 0.951 no
C14 H17 0.978 no
C15 H18 0.982 no
C15 H19 0.955 no
C16 H20 0.949 no
C16 H21 0.960 no
C16 H22 0.960 no
C17 H23 0.964 no
C17 H24 0.951 no
C17 H25 0.968 no
C18 H26 0.949 no
C18 H27 0.964 no
C18 H28 0.992 no
C19 C20 1.374(12) yes
C19 C24 1.376(13) yes
C20 C21 1.401(13) yes
C20 H29 0.994 no
C21 C22 1.358(16) yes
C21 H30 0.953 no
C22 C23 1.376(15) yes
C23 C24 1.414(13) yes
C23 H31 0.962 no
C24 H32 0.971 no

loop_
_geom_contact_atom_site_label_1
_geom_contact_atom_site_label_2
_geom_contact_site_symmetry_2
_geom_contact_distance
_geom_contact_publ_flag
S1 H3 2_656 6.435(15) no
S1 H20 2_565 6.444(11) no
O1 O2 2_655 6.418(12) yes
O1 O4 1_655 6.449(9) yes
O1 C5 2_655 6.442(14) yes
O1 H32 2_655 6.448(13) no
O2 C14 2_565 6.480(14) yes
O2 C15 1_655 6.463(14) yes
O2 C24 2_655 6.490(16) yes
O2 H30 1_654 6.456(17) no
O3 O4 1_655 6.498(7) yes
O3 O8 1_554 6.405(13) yes
O3 N1 2_565 6.461(9) yes
O3 C1 1_454 6.414(18) yes
O3 H24 2_464 6.432(12) no
O4 N2 1_655 6.413(9) yes
O4 C3 2_565 6.445(13) yes
O4 H25 2_464 6.468(11) no
O5 N2 2_565 6.462(11) yes
O6 N3 . 6.484(12) yes
O6 C1 2_656 6.428(17) yes
O6 C8 . 6.432(12) yes
O6 C13 2_566 6.464(12) yes
O6 H21 2_465 6.429(12) no
O6 H23 2_566 6.462(11) no
O7 C7 2_565 6.490(17) yes
O7 C13 1_655 6.453(12) yes
O7 H1 . 6.47(2) no
O8 N2 2_465 6.466(13) yes
O8 C1 . 6.44(2) yes
O8 C5 1_455 6.440(17) yes
O8 C23 2_556 6.477(18) yes
O8 H30 2_555 6.495(18) no
O9 H2 2_655 6.45(2) no
O9 H4 1_455 6.48(2) no
O9 H10 2_555 6.465(13) no
O9 H29 2_555 6.452(14) no
N1 C6 . 6.409(11) yes
N2 H12 . 6.457(11) no
N2 H28 2_464 6.411(13) no
N3 C20 2_555 6.441(17) yes
N3 H6 2_656 6.458(16) no
C1 H20 2_566 6.45(2) no
C1 H32 2_656 6.466(17) no
C2 C23 2_656 6.479(18) yes
C3 C7 2_655 6.441(15) yes
C3 C17 2_565 6.469(14) yes
C3 C19 1_655 6.439(14) yes
C3 H22 2_465 6.433(17) no
C4 C5 2_655 6.415(16) yes
C4 C7 1_655 6.468(13) yes
C4 C11 . 6.469(14) yes
C4 H22 2_465 6.418(15) no
C4 H28 2_565 6.493(16) no
C5 C10 . 6.436(15) yes
C5 C22 . 6.412(18) yes
C5 C23 1_554 6.483(14) yes
C5 H5 2_655 6.477(18) no
C5 H6 1_554 6.487(15) no
C5 H25 2_565 6.407(14) no
C5 H31 1_655 6.491(17) no
C5 H32 1_554 6.452(14) no
C6 H2 2_655 6.40(2) no
C6 H25 2_565 6.462(12) no
C7 H6 2_655 6.403(15) no
C7 H7 . 6.405(15) no
C7 H13 1_655 6.470(12) no
C7 H18 2_465 6.414(13) no
C7 H21 2_565 6.472(13) no
C7 H25 2_464 6.414(13) no
C7 H28 1_655 6.481(13) no
C7 H30 2_555 6.482(14) no
C8 C14 2_465 6.424(13) yes
C8 H1 2_655 6.47(2) no
C8 H21 2_464 6.467(13) no
C9 C14 2_565 6.484(11) yes
C9 C24 2_565 6.449(14) yes
C9 H27 2_465 6.415(12) no
C10 C10 2_565 6.411(14) yes
C10 C19 . 6.454(12) yes
C10 H11 1_455 6.495(12) no
C10 H19 2_464 6.414(12) no
C10 H28 2_465 6.446(13) no
C10 H29 1_454 6.408(11) no
C11 C21 2_555 6.408(15) yes
C11 H17 1_655 6.429(12) no
C12 C15 2_464 6.432(13) yes
C12 C18 2_465 6.474(14) yes
C12 H5 2_655 6.444(18) no
C12 H25 2_464 6.442(13) no
C13 C20 1_454 6.468(11) yes
C13 H5 1_454 6.484(17) no
C13 H27 2_465 6.438(12) no
C14 C17 1_655 6.475(13) yes
C14 C18 2_364 6.495(13) yes
C14 H11 . 6.454(13) no
C14 H13 2_465 6.424(14) no
C14 H19 2_464 6.457(13) no
C15 C17 2_364 6.456(11) yes
C15 C22 2_465 6.499(15) yes
C15 C23 2_465 6.477(15) yes
C15 H28 2_364 6.491(12) no
C15 H29 1_454 6.412(12) no
C16 C17 2_364 6.479(14) yes
C16 H16 2_464 6.484(16) no
C16 H26 2_364 6.486(15) no
C17 H13 1_455 6.475(11) no
C17 H14 1_455 6.476(13) no
C17 H16 2_465 6.405(13) no
C17 H18 1_455 6.431(13) no
C18 H11 1_454 6.495(14) no
C18 H16 2_364 6.408(13) no
C21 C22 2_555 6.482(19) yes
C21 H8 1_455 6.412(16) no
C21 H17 1_656 6.452(14) no
C21 H25 2_465 6.401(16) no
C22 H1 2_655 6.48(2) no
C22 H5 2_655 6.471(19) no
C22 H11 . 6.490(15) no
C22 H20 1_645 6.476(16) no
C23 H3 2_655 6.43(2) no
C23 H9 1_556 6.495(15) no
C23 H28 2_465 6.500(17) no
C23 H30 2_556 6.465(17) no
C24 H28 2_565 6.468(13) no
C24 H31 2_555 6.405(13) no
H1 H3 2_756 6.48(4) no
H1 H5 2_656 6.48(2) no
H1 H8 . 6.458(16) no
H1 H10 . 6.495(18) no
H3 H22 2_565 6.428(17) no
H4 H10 1_556 6.476(16) no
H4 H20 2_566 6.404(17) no
H4 H23 2_565 6.424(15) no
H4 H24 2_465 6.401(19) no
H6 H13 2_555 6.417(14) no
H7 H28 2_565 6.407(17) no
H9 H16 2_564 6.474(14) no
H9 H27 1_655 6.460(14) no
H9 H28 2_564 6.481(13) no
H11 H13 1_655 6.421(13) no
H12 H18 2_464 6.427(11) no
H13 H19 2_464 6.462(13) no
H14 H17 1_655 6.484(12) no
H14 H18 2_464 6.498(13) no
H14 H18 2_465 6.479(14) no
H14 H24 2_464 6.419(13) no
H15 H20 . 6.428(14) no
H15 H21 . 6.440(14) no
H16 H24 2_464 6.440(13) no
H17 H27 2_364 6.428(13) no
H19 H24 2_364 6.480(12) no
H19 H27 1_556 6.410(14) no
H19 H28 2_465 6.422(13) no
H20 H25 2_364 6.463(14) no
H23 H23 2_364 6.41(2) no
H23 H27 1_556 6.497(15) no
H24 H25 2_365 6.472(19) no
H25 H28 2_464 6.463(14) no
H26 H32 2_565 6.462(13) no
H27 H31 2_465 6.409(17) no

loop_
_geom_torsion_atom_site_label_1
_geom_torsion_atom_site_label_2
_geom_torsion_atom_site_label_3
_geom_torsion_atom_site_label_4
_geom_torsion
_geom_torsion_publ_flag
O5 S1 C19 C20 -39.7(2) yes
O5 S1 C19 C24 136.8(1) yes
O6 S1 C19 C20 77.0(2) yes
O6 S1 C19 C24 -106.4(9) yes
O7 S1 C19 C20 -161.8(1) yes
O7 S1 C19 C24 14.7(2) yes
C4 O1 C3 C2 178.9(10) yes
C3 O1 C4 C5 -177.4(1) yes
C7 O3 C6 C5 -162.4(1) yes
C6 O3 C7 C8 -14.6(2) yes
C6 O3 C7 C12 165.3(1) yes
C13 N1 C10 C9 -31.4(2) yes
C13 N1 C10 C11 151.6(9) yes
C10 N1 C13 O4 -5.9(2) yes
C10 N1 C13 C14 175.8(1) yes
C16 N2 C15 C14 177.8(1) yes
C17 N2 C15 C14 59.1(2) yes
C18 N2 C15 C14 -61.6(2) yes
O8 N3 C22 C21 24.5(15) yes
O8 N3 C22 C23 -156.4(2) yes
O9 N3 C22 C21 -156.3(2) yes
O9 N3 C22 C23 22.7(17) yes
C1 C2 C3 O1 170.7(2) yes
O1 C4 C5 O2 167.4(1) yes
O1 C4 C5 C6 -70.9(2) yes
O2 C5 C6 O3 65.1(2) yes
C4 C5 C6 O3 -52.8(2) yes
O3 C7 C8 C9 177.6(9) yes
C12 C7 C8 C9 -2.3(2) yes
O3 C7 C12 C11 -178.2(1) yes
C8 C7 C12 C11 1.8(2) yes
C7 C8 C9 C10 1.2(2) yes
C8 C9 C10 N1 -176.4(1) yes
C8 C9 C10 C11 0.4(2) yes
N1 C10 C11 C12 176.1(1) yes
C9 C10 C11 C12 -0.9(2) yes
C10 C11 C12 C7 -0.2(2) yes
O4 C13 C14 C15 5.2(2) yes
N1 C13 C14 C15 -176.6(1) yes
C13 C14 C15 N2 -173.4(1) yes
S1 C19 C20 C21 -179.5(1) yes
C24 C19 C20 C21 3.9(2) yes
S1 C19 C24 C23 178.8(1) yes
C20 C19 C24 C23 -4.8(2) yes
C19 C20 C21 C22 -1.2(2) yes
C20 C21 C22 N3 177.9(10) yes
C20 C21 C22 C23 -0.9(2) yes
N3 C22 C23 C24 -178.4(2) yes
C21 C22 C23 C24 0.1(2) yes
C22 C23 C24 C19 2.7(2) yes
